data_7054927
loop_
_publ_author_name
'Marin, Luminita'
'van der Lee, Arie'
'Shova, Sergiu'
'Arvinte, Adina'
'Barboiu, Mihail'

_publ_section_title
;
 Molecular amorphous glasses toward large azomethine crystals with
 aggregation-induced emission
;
_journal_issue 8
_journal_name_full 'New J. Chem.'
_journal_page_first 6404
_journal_paper_doi 10.1039/C5NJ01052G
_journal_volume 39
_journal_year 2015
_chemical_formula_moiety 'C31 H31 N'
_chemical_formula_sum 'C31 H31 N'
_chemical_formula_weight 417.57
_space_group_IT_number 2
_symmetry_cell_setting triclinic
_symmetry_space_group_name_Hall '-P 1'
_symmetry_space_group_name_H-M 'P -1'
_atom_sites_solution_hydrogens difmap
_atom_sites_solution_primary iterative
_audit_update_record
;
2015-06-05 deposited with the CCDC.
2015-06-10 downloaded from the CCDC.
;
_cell_angle_alpha 91.773(5)
_cell_angle_beta 94.378(6)
_cell_angle_gamma 112.400(7)
_cell_formula_units_Z 2
_cell_length_a 7.6600(6)
_cell_length_b 8.1559(6)
_cell_length_c 20.1223(13)
_cell_measurement_reflns_used 2360
_cell_measurement_temperature 2175
_cell_measurement_theta_max 32.4254
_cell_measurement_theta_min 4.2031
_cell_volume 1156.42(16)
_computing_cell_refinement
;
CrysAlisPro, Agilent Technologies,
Version 1.171.35.11 (release 16-05-2011 CrysAlis171 .NET)
(compiled May 16 2011,17:55:39)
;
_computing_data_collection
;
CrysAlisPro, Agilent Technologies,
Version 1.171.35.11 (release 16-05-2011 CrysAlis171 .NET)
(compiled May 16 2011,17:55:39)
;
_computing_data_reduction
;
CrysAlisPro, Agilent Technologies,
Version 1.171.35.11 (release 16-05-2011 CrysAlis171 .NET)
(compiled May 16 2011,17:55:39)
;
_computing_molecular_graphics 'CAMERON (Watkin et al., 1996)'
_computing_publication_material 'CRYSTALS (Betteridge et al., 2003)'
_computing_structure_refinement 'CRYSTALS (Betteridge et al., 2003)'
_computing_structure_solution 'Superflip (Palatinus & Chapuis, 2007)'
_diffrn_ambient_temperature 175
_diffrn_detector_area_resol_mean 16.0143
_diffrn_measured_fraction_theta_full 0.986
_diffrn_measured_fraction_theta_max 0.876
_diffrn_measurement_details
;
  1 omega   61.00   87.00   1.0000   22.0000
omega____ theta____ kappa____ phi______ frames
    -       26.1131   77.0000   60.0000 26

  2 omega    0.00   95.00   1.0000   22.0000
omega____ theta____ kappa____ phi______ frames
    -       26.1131   77.0000  -30.0000 95

  3 omega  -40.00   54.00   1.0000   22.0000
omega____ theta____ kappa____ phi______ frames
    -       26.1131  -77.0000 -150.0000 94

  4 omega    5.00   94.00   1.0000   22.0000
omega____ theta____ kappa____ phi______ frames
    -       26.1131   77.0000  120.0000 89

  5 omega    4.00   47.00   1.0000   22.0000
omega____ theta____ kappa____ phi______ frames
    -       26.1131   77.0000   60.0000 43

  6 omega  -63.00  -34.00   1.0000   22.0000
omega____ theta____ kappa____ phi______ frames
    -      -26.8944   96.0000  176.0000 29

  7 omega  -57.00    0.00   1.0000   22.0000
omega____ theta____ kappa____ phi______ frames
    -      -26.8944    0.0000  150.0000 57

;
_diffrn_measurement_device Serial
_diffrn_measurement_device_type 'Xcalibur, Sapphire3, Gemini'
_diffrn_measurement_method '\w scans'
_diffrn_orient_matrix_UB_11 0.0721878000
_diffrn_orient_matrix_UB_12 -0.0104544000
_diffrn_orient_matrix_UB_13 -0.0176435000
_diffrn_orient_matrix_UB_21 -0.0670122000
_diffrn_orient_matrix_UB_22 -0.0397207000
_diffrn_orient_matrix_UB_23 -0.0279716000
_diffrn_orient_matrix_UB_31 0.0205303000
_diffrn_orient_matrix_UB_32 0.0848471000
_diffrn_orient_matrix_UB_33 -0.0127054000
_diffrn_radiation_monochromator graphite
_diffrn_radiation_source 'Enhance (Mo) X-ray Source'
_diffrn_radiation_type 'Mo K\a'
_diffrn_radiation_wavelength 0.71073
_diffrn_reflns_av_R_equivalents 0.024
_diffrn_reflns_av_unetI/netI 0.1200
_diffrn_reflns_limit_h_max 10
_diffrn_reflns_limit_h_min -11
_diffrn_reflns_limit_k_max 12
_diffrn_reflns_limit_k_min -11
_diffrn_reflns_limit_l_max 30
_diffrn_reflns_limit_l_min -30
_diffrn_reflns_number 12532
_diffrn_reflns_theta_full 25.024
_diffrn_reflns_theta_max 32.499
_diffrn_reflns_theta_min 4.212
_exptl_absorpt_coefficient_mu 0.068
_exptl_absorpt_correction_T_max 1.00000
_exptl_absorpt_correction_T_min 0.99206
_exptl_absorpt_correction_type multi-scan
_exptl_absorpt_process_details
;
CrysAlisPro, Agilent Technologies,
Version 1.171.35.11 (release 16-05-2011 CrysAlis171 .NET)
(compiled May 16 2011,17:55:39)
Empirical absorption correction using spherical harmonics,
 implemented in SCALE3 ABSPACK scaling algorithm.
;
_exptl_crystal_colour yellow
_exptl_crystal_density_diffrn 1.199
_exptl_crystal_density_method 'not measured'
_exptl_crystal_description prism
_exptl_crystal_F_000 448
_exptl_crystal_size_max 0.400
_exptl_crystal_size_mid 0.250
_exptl_crystal_size_min 0.150
_refine_diff_density_max 0.39
_refine_diff_density_min -0.31
_refine_ls_extinction_method None
_refine_ls_goodness_of_fit_ref 1.1063
_refine_ls_hydrogen_treatment constr
_refine_ls_matrix_type full
_refine_ls_number_parameters 289
_refine_ls_number_reflns 4850
_refine_ls_number_restraints 0
_refine_ls_R_factor_all 0.0974
_refine_ls_R_factor_gt 0.0617
_refine_ls_shift/su_max 0.0004428
_refine_ls_shift/su_mean 0.0000388
_refine_ls_structure_factor_coef F
_refine_ls_weighting_details
;
 Method, part 1, Chebychev polynomial, (Watkin, 1994, Prince, 1982) 
 [weight] = 1.0/[A~0~*T~0~(x)+A~1~*T~1~(x) ... +A~n-1~]*T~n-1~(x)] 
 where A~i~ are the Chebychev coefficients listed below and x= Fcalc/Fmax 
 Method = Robust Weighting (Prince, 1982) 
 W = [weight] * [1-(deltaF/6*sigmaF)^2^]^2^ 
 A~i~ are: 
 8.06 3.27 6.67 
;
_refine_ls_weighting_scheme calc
_refine_ls_wR_factor_all 0.0817
_refine_ls_wR_factor_gt 0.0630
_refine_ls_wR_factor_ref 0.0630
_reflns_limit_h_max 10
_reflns_limit_h_min -11
_reflns_limit_k_max 12
_reflns_limit_k_min -12
_reflns_limit_l_max 30
_reflns_limit_l_min 0
_reflns_number_gt 4850
_reflns_number_total 7349
_reflns_threshold_expression I>2.0\s(I)
_oxford_diffrn_Wilson_B_factor 1.57
_oxford_diffrn_Wilson_scale 0.19
_oxford_refine_ls_r_factor_ref 0.0617
_oxford_refine_ls_scale 3.942(8)
_oxford_reflns_number_all 7349
_oxford_reflns_threshold_expression_ref I>2.0\s(I)
_cod_data_source_file c5nj01052g1.cif
_cod_data_source_block 5
_cod_depositor_comments 'Adding full bibliography for 7054919--7054928.cif.'
_cod_original_cell_volume 1156.41(15)
_cod_original_sg_symbol_H-M 'P -1 '
_cod_database_code 7054927
_cell_oxdiff_length_a 7.6600(6)
_cell_oxdiff_length_b 8.1559(6)
_cell_oxdiff_length_c 20.1223(13)
_cell_oxdiff_angle_alpha 91.773(5)
_cell_oxdiff_angle_beta 94.378(6)
_cell_oxdiff_angle_gamma 112.400(7)
_cell_oxdiff_volume 1156.41(14)
_montpellier_reflns_maxres 0.66
_montpellier_reflns_completeness_maxres 87.59
_montpellier_reflns_redundancy_maxres 1.71

loop_
_symmetry_equiv_pos_as_xyz
x,y,z
-x,-y,-z

loop_
_atom_site_label
_atom_site_type_symbol
_atom_site_fract_x
_atom_site_fract_y
_atom_site_fract_z
_atom_site_U_iso_or_equiv
_atom_site_occupancy
_atom_site_adp_type
_atom_site_refinement_flags_posn
N1 N 0.48414(16) 0.21109(16) 0.42532(5) 0.0262 1.0000 Uani .
C2 C 0.64407(19) 0.23497(17) 0.47091(6) 0.0235 1.0000 Uani .
C3 C 0.67369(19) 0.34736(18) 0.52818(6) 0.0253 1.0000 Uani .
C4 C 0.83158(19) 0.38233(18) 0.57344(6) 0.0249 1.0000 Uani .
C5 C 0.96670(18) 0.31093(16) 0.56292(6) 0.0216 1.0000 Uani .
C6 C 1.14164(19) 0.34625(17) 0.61078(6) 0.0238 1.0000 Uani .
C7 C 1.17931(18) 0.48886(17) 0.66642(6) 0.0219 1.0000 Uani .
C8 C 1.35660(18) 0.51997(17) 0.71340(6) 0.0226 1.0000 Uani .
C9 C 1.39109(18) 0.67012(17) 0.76602(6) 0.0227 1.0000 Uani .
C10 C 1.55819(18) 0.70448(17) 0.81810(6) 0.0230 1.0000 Uani .
C11 C 1.58448(18) 0.85574(18) 0.86962(6) 0.0241 1.0000 Uani .
C12 C 1.7478(2) 0.88863(19) 0.92324(7) 0.0282 1.0000 Uani .
C13 C 1.7741(2) 1.0435(2) 0.97256(7) 0.0345 1.0000 Uani .
H132 H 1.8789 1.0779 1.0034 0.0384 1.0000 Uiso R
H133 H 1.6607 1.0163 0.9951 0.0386 1.0000 Uiso R
H131 H 1.7877 1.1439 0.9469 0.0396 1.0000 Uiso R
H122 H 1.7134 0.7831 0.9475 0.0272 1.0000 Uiso R
H121 H 1.8650 0.9156 0.9016 0.0268 1.0000 Uiso R
H112 H 1.4620 0.8222 0.8884 0.0198 1.0000 Uiso R
H111 H 1.6052 0.9625 0.8450 0.0208 1.0000 Uiso R
H101 H 1.5349 0.5945 0.8398 0.0190 1.0000 Uiso R
H102 H 1.6685 0.7348 0.7954 0.0194 1.0000 Uiso R
H91 H 1.2760 0.6463 0.7887 0.0182 1.0000 Uiso R
H92 H 1.4158 0.7825 0.7433 0.0172 1.0000 Uiso R
H81 H 1.3431 0.4136 0.7355 0.0186 1.0000 Uiso R
H82 H 1.4624 0.5506 0.6873 0.0187 1.0000 Uiso R
H71 H 1.0718 0.4472 0.6938 0.0194 1.0000 Uiso R
H72 H 1.1990 0.6039 0.6473 0.0181 1.0000 Uiso R
H61 H 1.1254 0.2378 0.6323 0.0208 1.0000 Uiso R
H62 H 1.2527 0.3803 0.5836 0.0211 1.0000 Uiso R
C14 C 0.93806(19) 0.20277(18) 0.50472(6) 0.0252 1.0000 Uani .
C15 C 0.7801(2) 0.16433(18) 0.45957(6) 0.0261 1.0000 Uani .
H151 H 0.7699 0.0965 0.4222 0.0233 1.0000 Uiso R
H141 H 1.0279 0.1586 0.4966 0.0217 1.0000 Uiso R
H41 H 0.8523 0.4554 0.6116 0.0233 1.0000 Uiso R
H31 H 0.5820 0.4005 0.5348 0.0228 1.0000 Uiso R
C16 C 0.41341(19) 0.06900(18) 0.38680(7) 0.0259 1.0000 Uani .
C17 C 0.25580(18) 0.03975(16) 0.33561(6) 0.0215 1.0000 Uani .
C18 C 0.20972(17) -0.09387(16) 0.28330(6) 0.0200 1.0000 Uani .
C19 C 0.05292(17) -0.11931(16) 0.23515(6) 0.0193 1.0000 Uani .
C20 C -0.05340(18) -0.01081(17) 0.24002(6) 0.0217 1.0000 Uani .
C21 C -0.0021(2) 0.12156(18) 0.29228(7) 0.0272 1.0000 Uani .
C22 C 0.14909(19) 0.14554(17) 0.33872(6) 0.0255 1.0000 Uani .
H221 H 0.1810 0.2358 0.3721 0.0266 1.0000 Uiso R
H211 H -0.0741 0.1955 0.2963 0.0245 1.0000 Uiso R
C23 C -0.2115(2) -0.04041(19) 0.19122(7) 0.0290 1.0000 Uani .
C24 C -0.2604(2) -0.1690(2) 0.14144(7) 0.0296 1.0000 Uani .
C25 C -0.15583(19) -0.28026(18) 0.13476(6) 0.0244 1.0000 Uani .
C26 C 0.00112(17) -0.25399(16) 0.18196(6) 0.0207 1.0000 Uani .
C27 C 0.10687(19) -0.36328(18) 0.17632(7) 0.0255 1.0000 Uani .
C28 C 0.2651(2) -0.33313(19) 0.22441(7) 0.0292 1.0000 Uani .
C29 C 0.31472(19) -0.20513(18) 0.27477(7) 0.0257 1.0000 Uani .
H291 H 0.4154 -0.1930 0.3040 0.0240 1.0000 Uiso R
H281 H 0.3346 -0.4065 0.2214 0.0262 1.0000 Uiso R
C30 C 0.0525(2) -0.49669(19) 0.12436(7) 0.0336 1.0000 Uani .
C31 C -0.1013(2) -0.5215(2) 0.07872(7) 0.0360 1.0000 Uani .
C32 C -0.2044(2) -0.4149(2) 0.08363(7) 0.0311 1.0000 Uani .
H321 H -0.3070 -0.4295 0.0547 0.0318 1.0000 Uiso R
H311 H -0.1375 -0.6109 0.0449 0.0368 1.0000 Uiso R
H301 H 0.1235 -0.5713 0.1220 0.0322 1.0000 Uiso R
H241 H -0.3620 -0.1832 0.1120 0.0266 1.0000 Uiso R
H231 H -0.2803 0.0315 0.1952 0.0261 1.0000 Uiso R
H161 H 0.4629 -0.0209 0.3926 0.0218 1.0000 Uiso R

loop_
_atom_site_aniso_label
_atom_site_aniso_U_11
_atom_site_aniso_U_22
_atom_site_aniso_U_33
_atom_site_aniso_U_23
_atom_site_aniso_U_13
_atom_site_aniso_U_12
N1 0.0248(6) 0.0306(6) 0.0207(5) -0.0021(4) -0.0046(4) 0.0094(5)
C2 0.0229(6) 0.0236(6) 0.0201(5) 0.0004(4) -0.0031(5) 0.0058(5)
C3 0.0254(6) 0.0269(6) 0.0225(6) -0.0033(5) -0.0033(5) 0.0105(5)
C4 0.0274(6) 0.0267(6) 0.0207(5) -0.0050(5) -0.0037(5) 0.0120(5)
C5 0.0236(6) 0.0193(5) 0.0195(5) 0.0003(4) -0.0023(4) 0.0063(5)
C6 0.0237(6) 0.0242(6) 0.0221(5) -0.0032(5) -0.0041(5) 0.0093(5)
C7 0.0208(6) 0.0219(5) 0.0201(5) -0.0011(4) -0.0034(4) 0.0062(5)
C8 0.0212(6) 0.0228(6) 0.0218(5) -0.0023(4) -0.0034(5) 0.0074(5)
C9 0.0193(6) 0.0243(6) 0.0224(5) -0.0019(5) -0.0042(5) 0.0075(5)
C10 0.0204(6) 0.0243(6) 0.0229(6) -0.0030(5) -0.0028(5) 0.0081(5)
C11 0.0207(6) 0.0264(6) 0.0232(6) -0.0025(5) -0.0040(5) 0.0084(5)
C12 0.0257(7) 0.0317(7) 0.0254(6) -0.0049(5) -0.0078(5) 0.0114(5)
C13 0.0310(7) 0.0411(8) 0.0279(7) -0.0106(6) -0.0055(6) 0.0123(6)
C14 0.0271(6) 0.0258(6) 0.0230(6) -0.0040(5) -0.0023(5) 0.0117(5)
C15 0.0288(7) 0.0258(6) 0.0216(6) -0.0052(5) -0.0037(5) 0.0099(5)
C16 0.0252(6) 0.0246(6) 0.0242(6) 0.0018(5) -0.0049(5) 0.0071(5)
C17 0.0209(6) 0.0207(5) 0.0201(5) -0.0002(4) -0.0025(4) 0.0060(4)
C18 0.0174(5) 0.0209(5) 0.0202(5) -0.0001(4) -0.0007(4) 0.0061(4)
C19 0.0184(5) 0.0200(5) 0.0194(5) -0.0002(4) 0.0004(4) 0.0078(4)
C20 0.0201(6) 0.0247(6) 0.0217(5) -0.0016(4) -0.0012(4) 0.0111(5)
C21 0.0277(7) 0.0280(6) 0.0290(6) -0.0043(5) -0.0004(5) 0.0151(5)
C22 0.0277(7) 0.0247(6) 0.0242(6) -0.0051(5) -0.0010(5) 0.0113(5)
C23 0.0260(7) 0.0342(7) 0.0307(7) 0.0007(5) -0.0036(5) 0.0173(6)
C24 0.0239(6) 0.0370(7) 0.0268(6) 0.0005(5) -0.0068(5) 0.0124(5)
C25 0.0227(6) 0.0267(6) 0.0195(5) -0.0004(5) -0.0006(5) 0.0054(5)
C26 0.0195(6) 0.0226(6) 0.0185(5) -0.0001(4) 0.0013(4) 0.0067(5)
C27 0.0259(6) 0.0247(6) 0.0264(6) -0.0028(5) 0.0037(5) 0.0103(5)
C28 0.0288(7) 0.0301(7) 0.0340(7) -0.0030(5) 0.0011(5) 0.0181(6)
C29 0.0213(6) 0.0294(6) 0.0283(6) 0.0002(5) -0.0028(5) 0.0128(5)
C30 0.0386(8) 0.0282(7) 0.0343(7) -0.0074(6) 0.0065(6) 0.0131(6)
C31 0.0420(9) 0.0312(7) 0.0276(7) -0.0092(5) 0.0042(6) 0.0068(6)
C32 0.0312(7) 0.0322(7) 0.0214(6) -0.0036(5) -0.0023(5) 0.0040(6)

loop_
_atom_type_symbol
_atom_type_scat_dispersion_real
_atom_type_scat_dispersion_imag
_atom_type_scat_Cromer_Mann_a1
_atom_type_scat_Cromer_Mann_b1
_atom_type_scat_Cromer_Mann_a2
_atom_type_scat_Cromer_Mann_b2
_atom_type_scat_Cromer_Mann_a3
_atom_type_scat_Cromer_Mann_b3
_atom_type_scat_Cromer_Mann_a4
_atom_type_scat_Cromer_Mann_b4
_atom_type_scat_Cromer_Mann_c
_atom_type_scat_source
C 0.0033 0.0016 2.3100 20.8439 1.0200 10.2075 1.5886 0.5687 0.8650 51.6512 0.2156 'International Tables Vol C 4.2.6.8 and 6.1.1.4'
H 0.0000 0.0000 0.4930 10.5109 0.3229 26.1257 0.1402 3.1424 0.0408 57.7998 0.0030 'International Tables Vol C 4.2.6.8 and 6.1.1.4'
O 0.0106 0.0060 3.0485 13.2771 2.2868 5.7011 1.5463 0.3239 0.8670 32.9089 0.2508 'International Tables Vol C 4.2.6.8 and 6.1.1.4'
N 0.0061 0.0033 12.2126 0.0057 3.1322 9.8933 2.0125 28.9975 1.1663 0.5826 -11.5290 'International Tables Vol C 4.2.6.8 and 6.1.1.4'

loop_
_montpellier_diffrn_reflns_class_number
_montpellier_diffrn_reflns_class_d_res_high
_montpellier_diffrn_reflns_class_d_res_low
_montpellier_diffrn_reflns_class_redundancy
_montpellier_diffrn_reflns_class_av_i/ui
_diffrn_reflns_class_av_R_eq
_montpellier_diffrn_reflns_class_completeness_shell
_montpellier_diffrn_reflns_class_cumul_completeness
0 100.0 1.47 2.3 33.57 0.013 97.1 97.09
1 1.47 1.18 2.2 19.80 0.018 100.0 98.52
2 1.18 1.03 2.0 15.12 0.023 100.0 99.01
3 1.03 0.94 1.8 8.94 0.042 100.0 99.26
4 0.94 0.87 1.7 6.68 0.062 99.3 99.27
5 0.87 0.82 1.6 5.39 0.082 98.8 99.19
6 0.82 0.78 1.5 4.90 0.085 98.0 99.02
7 0.78 0.74 1.4 4.46 0.088 97.6 98.84
8 0.74 0.71 1.3 3.87 0.095 96.2 98.54
9 0.71 0.66 1.2 3.35 0.101 44.1 87.59

loop_
_geom_angle_atom_site_label_1
_geom_angle_atom_site_label_2
_geom_angle_atom_site_label_3
_geom_angle
_geom_angle_publ_flag
C2 N1 C16 118.64(12) yes
N1 C2 C3 117.35(12) yes
N1 C2 C15 124.09(12) yes
C3 C2 C15 118.37(12) yes
C2 C3 C4 120.32(13) yes
C2 C3 H31 118.1 no
C4 C3 H31 121.6 no
C3 C4 C5 121.66(12) yes
C3 C4 H41 121.3 no
C5 C4 H41 117.1 no
C4 C5 C6 123.45(11) yes
C4 C5 C14 117.45(12) yes
C6 C5 C14 119.10(12) yes
C5 C6 C7 115.60(11) yes
C5 C6 H61 107.8 no
C7 C6 H61 106.3 no
C5 C6 H62 107.2 no
C7 C6 H62 109.3 no
H61 C6 H62 110.6 no
C6 C7 C8 113.83(11) yes
C6 C7 H71 107.0 no
C8 C7 H71 106.3 no
C6 C7 H72 109.9 no
C8 C7 H72 106.1 no
H71 C7 H72 113.8 no
C7 C8 C9 111.13(11) yes
C7 C8 H81 110.0 no
C9 C8 H81 108.8 no
C7 C8 H82 108.1 no
C9 C8 H82 109.3 no
H81 C8 H82 109.5 no
C8 C9 C10 115.32(11) yes
C8 C9 H91 109.3 no
C10 C9 H91 109.1 no
C8 C9 H92 108.7 no
C10 C9 H92 107.0 no
H91 C9 H92 107.0 no
C9 C10 C11 112.75(11) yes
C9 C10 H101 107.0 no
C11 C10 H101 110.5 no
C9 C10 H102 107.5 no
C11 C10 H102 108.8 no
H101 C10 H102 110.2 no
C10 C11 C12 113.46(11) yes
C10 C11 H112 105.1 no
C12 C11 H112 112.2 no
C10 C11 H111 106.9 no
C12 C11 H111 110.6 no
H112 C11 H111 108.2 no
C11 C12 C13 112.19(12) yes
C11 C12 H122 106.0 no
C13 C12 H122 107.7 no
C11 C12 H121 108.7 no
C13 C12 H121 108.5 no
H122 C12 H121 113.8 no
C12 C13 H132 116.2 no
C12 C13 H133 109.0 no
H132 C13 H133 110.0 no
C12 C13 H131 106.9 no
H132 C13 H131 106.7 no
H133 C13 H131 107.7 no
C5 C14 C15 121.68(12) yes
C5 C14 H141 118.2 no
C15 C14 H141 120.1 no
C2 C15 C14 120.49(12) yes
C2 C15 H151 121.2 no
C14 C15 H151 118.2 no
N1 C16 C17 121.81(13) yes
N1 C16 H161 118.6 no
C17 C16 H161 119.5 no
C16 C17 C18 121.05(12) yes
C16 C17 C22 119.43(12) yes
C18 C17 C22 119.52(11) yes
C17 C18 C19 119.03(11) yes
C17 C18 C29 123.51(11) yes
C19 C18 C29 117.45(11) yes
C18 C19 C20 120.06(11) yes
C18 C19 C26 120.62(11) yes
C20 C19 C26 119.31(11) yes
C19 C20 C21 119.20(11) yes
C19 C20 C23 118.87(11) yes
C21 C20 C23 121.93(12) yes
C20 C21 C22 120.59(12) yes
C20 C21 H211 119.9 no
C22 C21 H211 119.5 no
C17 C22 C21 121.59(12) yes
C17 C22 H221 119.9 no
C21 C22 H221 118.5 no
C20 C23 C24 121.41(12) yes
C20 C23 H231 117.9 no
C24 C23 H231 120.7 no
C23 C24 C25 121.25(12) yes
C23 C24 H241 118.2 no
C25 C24 H241 120.6 no
C24 C25 C26 118.68(12) yes
C24 C25 C32 122.23(13) yes
C26 C25 C32 119.09(13) yes
C19 C26 C25 120.48(11) yes
C19 C26 C27 119.92(11) yes
C25 C26 C27 119.60(12) yes
C26 C27 C28 118.39(12) yes
C26 C27 C30 119.24(13) yes
C28 C27 C30 122.37(13) yes
C27 C28 C29 121.75(12) yes
C27 C28 H281 118.8 no
C29 C28 H281 119.4 no
C18 C29 C28 121.84(12) yes
C18 C29 H291 120.3 no
C28 C29 H291 117.8 no
C27 C30 C31 120.63(14) yes
C27 C30 H301 118.1 no
C31 C30 H301 121.2 no
C30 C31 C32 120.50(13) yes
C30 C31 H311 120.2 no
C32 C31 H311 119.3 no
C25 C32 C31 120.92(14) yes
C25 C32 H321 116.8 no
C31 C32 H321 122.2 no

loop_
_geom_bond_atom_site_label_1
_geom_bond_atom_site_label_2
_geom_bond_distance
_geom_bond_publ_flag
N1 C2 1.4198(17) yes
N1 C16 1.2803(17) yes
C2 C3 1.3986(18) yes
C2 C15 1.3985(19) yes
C3 C4 1.3880(18) yes
C3 H31 0.971 no
C4 C5 1.3930(18) yes
C4 H41 0.922 no
C5 C6 1.5158(18) yes
C5 C14 1.3954(17) yes
C6 C7 1.5178(17) yes
C6 H61 0.966 no
C6 H62 1.000 no
C7 C8 1.5262(17) yes
C7 H71 0.982 no
C7 H72 0.987 no
C8 C9 1.5234(18) yes
C8 H81 0.961 no
C8 H82 0.955 no
C9 C10 1.5227(16) yes
C9 H91 0.979 no
C9 H92 0.996 no
C10 C11 1.5286(18) yes
C10 H101 0.970 no
C10 H102 0.944 no
C11 C12 1.5238(17) yes
C11 H112 0.981 no
C11 H111 0.981 no
C12 C13 1.523(2) yes
C12 H122 0.960 no
C12 H121 0.979 no
C13 H132 0.922 no
C13 H133 0.964 no
C13 H131 0.958 no
C14 C15 1.3830(18) yes
C14 H141 0.912 no
C15 H151 0.900 no
C16 C17 1.4666(18) yes
C16 H161 0.951 no
C17 C18 1.4139(17) yes
C17 C22 1.3995(18) yes
C18 C19 1.4299(17) yes
C18 C29 1.4378(18) yes
C19 C20 1.4185(17) yes
C19 C26 1.4281(16) yes
C20 C21 1.4032(18) yes
C20 C23 1.4388(18) yes
C21 C22 1.3795(19) yes
C21 H211 0.966 no
C22 H221 0.927 no
C23 C24 1.350(2) yes
C23 H231 0.931 no
C24 C25 1.4305(19) yes
C24 H241 0.908 no
C25 C26 1.4178(18) yes
C25 C32 1.4013(19) yes
C26 C27 1.4219(17) yes
C27 C28 1.4301(19) yes
C27 C30 1.4029(18) yes
C28 C29 1.3545(19) yes
C28 H281 0.944 no
C29 H291 0.905 no
C30 C31 1.383(2) yes
C30 H301 0.961 no
C31 C32 1.385(2) yes
C31 H311 0.926 no
C32 H321 0.908 no
